data_4062035
_journal_name_full Organometallics
_journal_year 2003
_chemical_formula_sum 'C38 H32 Cl3 N9 O2 Pd3'
_chemical_formula_weight 1072.28
_space_group_IT_number 15
_symmetry_cell_setting monoclinic
_symmetry_space_group_name_Hall '-C 2yc'
_symmetry_space_group_name_H-M 'C 1 2/c 1'
_cell_angle_alpha 90.00
_cell_angle_beta 90.887(13)
_cell_angle_gamma 90.00
_cell_formula_units_Z 4
_cell_length_a 12.696(5)
_cell_length_b 13.416(5)
_cell_length_c 22.649(9)
_cell_measurement_temperature 168(2)
_cell_volume 3857(2)
_diffrn_ambient_temperature 168(2)
_exptl_crystal_density_diffrn 1.846
_cod_depositor_comments
;
The following automatic conversions were performed:
'_symmetry_cell_setting' value 'Monoclinic' changed to 'monoclinic'
according to '/home/saulius/struct/CIF-dictionaries/cif_core.dic'
dictionary named 'cif_core.dic' version 2.4.1 from 2010-06-29.

Automatic conversion script
Id: cif_fix_enum 1527 2010-12-29 10:47:43Z saulius 
;
_cod_original_sg_symbol_H-M 'C 2/c'
_cod_database_code 4062035

loop_
_symmetry_equiv_pos_as_xyz
'x, y, z'
'-x, y, -z+1/2'
'x+1/2, y+1/2, z'
'-x+1/2, y+1/2, -z+1/2'
'-x, -y, -z'
'x, -y, z-1/2'
'-x+1/2, -y+1/2, -z'
'x+1/2, -y+1/2, z-1/2'

loop_
_atom_site_label
_atom_site_type_symbol
_atom_site_fract_x
_atom_site_fract_y
_atom_site_fract_z
_atom_site_U_iso_or_equiv
_atom_site_adp_type
_atom_site_occupancy
_atom_site_symmetry_multiplicity
_atom_site_calc_flag
_atom_site_refinement_flags
_atom_site_disorder_assembly
_atom_site_disorder_group
Pd1 Pd 0.924805(17) 0.116100(15) 0.626427(9) 0.02313(7) Uani 1 1 d . . .
Pd2 Pd 1.0000 0.49166(2) 0.7500 0.02248(8) Uani 1 2 d S . .
Cl1 Cl 0.86105(8) 0.03508(7) 0.53833(4) 0.0467(2) Uani 1 1 d . . .
Cl2 Cl 1.0000 0.67078(8) 0.7500 0.0439(3) Uani 1 2 d S . .
N1 N 1.0000 0.0295(2) 0.7500 0.0230(7) Uani 1 2 d S . .
C1 C 1.0000 0.1372(2) 0.7500 0.0180(7) Uani 1 2 d S . .
C2 C 0.9700(2) 0.18689(18) 0.69826(11) 0.0186(5) Uani 1 1 d . . .
N3 N 0.94434(18) 0.34488(16) 0.64623(9) 0.0210(4) Uani 1 1 d . . .
C3 C 0.9717(2) 0.29169(18) 0.69970(11) 0.0184(5) Uani 1 1 d . . .
C4 C 1.0000 0.3459(3) 0.7500 0.0200(7) Uani 1 2 d S . .
N11 N 0.86256(19) 0.00911(17) 0.67916(11) 0.0258(5) Uani 1 1 d . . .
C12 C 0.9128(2) -0.02387(19) 0.72810(13) 0.0239(5) Uani 1 1 d . . .
C13 C 0.8787(2) -0.1080(2) 0.75823(14) 0.0291(6) Uani 1 1 d . . .
H13A H 0.9151 -0.1299 0.7928 0.035 Uiso 1 1 calc R . .
C14 C 0.7914(2) -0.1595(2) 0.73736(16) 0.0355(7) Uani 1 1 d . . .
H14A H 0.7685 -0.2184 0.7566 0.043 Uiso 1 1 calc R . .
C15 C 0.7387(3) -0.1241(2) 0.68845(16) 0.0373(7) Uani 1 1 d . . .
H15A H 0.6778 -0.1577 0.6738 0.045 Uiso 1 1 calc R . .
C16 C 0.7742(2) -0.0399(2) 0.66084(14) 0.0339(7) Uani 1 1 d . . .
H16A H 0.7357 -0.0149 0.6277 0.041 Uiso 1 1 calc R . .
N21 N 0.99736(19) 0.22320(18) 0.57803(10) 0.0264(5) Uani 1 1 d . . .
C22 C 0.9933(2) 0.3204(2) 0.59315(12) 0.0244(5) Uani 1 1 d . . .
C23 C 1.0392(3) 0.3947(2) 0.55913(14) 0.0343(7) Uani 1 1 d . . .
H23A H 1.0335 0.4628 0.5701 0.041 Uiso 1 1 calc R . .
C24 C 1.0933(3) 0.3673(3) 0.50916(16) 0.0438(8) Uani 1 1 d . . .
H24A H 1.1256 0.4164 0.4853 0.053 Uiso 1 1 calc R . .
C25 C 1.0998(3) 0.2665(3) 0.49426(15) 0.0453(9) Uani 1 1 d . . .
H25A H 1.1377 0.2461 0.4605 0.054 Uiso 1 1 calc R . .
C26 C 1.0510(3) 0.1974(3) 0.52895(13) 0.0358(7) Uani 1 1 d . . .
H26A H 1.0548 0.1290 0.5183 0.043 Uiso 1 1 calc R . .
N31 N 0.87648(18) 0.48871(16) 0.69159(10) 0.0229(5) Uani 1 1 d . . .
C32 C 0.8720(2) 0.4238(2) 0.64650(11) 0.0221(5) Uani 1 1 d . . .
C33 C 0.7953(2) 0.4319(2) 0.60159(12) 0.0282(6) Uani 1 1 d . . .
H33A H 0.7949 0.3868 0.5692 0.034 Uiso 1 1 calc R . .
C34 C 0.7206(2) 0.5059(2) 0.60496(13) 0.0327(7) Uani 1 1 d . . .
H34A H 0.6680 0.5123 0.5749 0.039 Uiso 1 1 calc R . .
C35 C 0.7227(2) 0.5708(2) 0.65240(14) 0.0314(6) Uani 1 1 d . . .
H35A H 0.6713 0.6219 0.6556 0.038 Uiso 1 1 calc R . .
C36 C 0.8008(2) 0.5601(2) 0.69494(13) 0.0276(6) Uani 1 1 d . . .
H36A H 0.8017 0.6041 0.7278 0.033 Uiso 1 1 calc R . .
C50 C 1.1312(3) 0.7009(2) 0.59717(16) 0.075(6) Uani 0.781(9) 1 d P A 1
H50A H 1.0931 0.7636 0.5910 0.113 Uiso 0.781(9) 1 calc PR A 1
H50B H 1.1654 0.6813 0.5604 0.113 Uiso 0.781(9) 1 calc PR A 1
H50C H 1.1848 0.7099 0.6283 0.113 Uiso 0.781(9) 1 calc PR A 1
O51 O 1.0583(3) 0.6242(2) 0.61447(16) 0.0784(18) Uani 0.781(9) 1 d PR A 1
H51A H 1.0503 0.6833 0.6436 0.118 Uiso 0.781(9) 1 d PR A 1
C60 C 1.1312(3) 0.7009(2) 0.59717(16) 0.11(3) Uani 0.219(9) 1 d PR A 2
H60A H 1.1956 0.7024 0.6216 0.164 Uiso 0.219(9) 1 calc PR A 2
H60B H 1.0710 0.6846 0.6219 0.164 Uiso 0.219(9) 1 calc PR A 2
H60C H 1.1201 0.7664 0.5789 0.164 Uiso 0.219(9) 1 calc PR A 2
O61 O 1.1417(9) 0.6261(6) 0.5515(4) 0.091(7) Uani 0.219(9) 1 d PR A 2
H61A H 1.1338 0.6020 0.5820 0.136 Uiso 0.219(9) 1 d PR A 2

loop_
_atom_site_aniso_label
_atom_site_aniso_U_11
_atom_site_aniso_U_22
_atom_site_aniso_U_33
_atom_site_aniso_U_23
_atom_site_aniso_U_13
_atom_site_aniso_U_12
Pd1 0.02718(12) 0.02096(11) 0.02109(11) -0.00475(7) -0.00467(8) 0.00189(8)
Pd2 0.02609(16) 0.01548(14) 0.02570(15) 0.000 -0.00471(11) 0.000
Cl1 0.0559(5) 0.0526(5) 0.0315(4) -0.0205(4) -0.0052(4) -0.0066(4)
Cl2 0.0456(6) 0.0153(5) 0.0704(8) 0.000 -0.0135(6) 0.000
N1 0.0251(16) 0.0158(15) 0.0280(16) 0.000 -0.0065(13) 0.000
C1 0.0196(17) 0.0087(15) 0.0255(18) 0.000 -0.0019(14) 0.000
C2 0.0198(12) 0.0149(11) 0.0210(12) -0.0019(9) -0.0036(9) 0.0003(9)
N3 0.0278(12) 0.0187(10) 0.0163(10) 0.0028(8) -0.0057(8) 0.0047(9)
C3 0.0204(12) 0.0161(12) 0.0186(12) 0.0010(9) -0.0046(9) 0.0010(9)
C4 0.0241(18) 0.0138(16) 0.0221(17) 0.000 -0.0015(14) 0.000
N11 0.0251(12) 0.0229(11) 0.0292(12) -0.0059(9) -0.0043(10) -0.0012(9)
C12 0.0225(13) 0.0161(12) 0.0329(14) -0.0048(11) -0.0024(11) 0.0015(10)
C13 0.0275(15) 0.0199(13) 0.0397(16) -0.0016(12) 0.0018(12) 0.0004(11)
C14 0.0290(15) 0.0209(14) 0.057(2) -0.0057(13) 0.0083(14) -0.0050(12)
C15 0.0259(15) 0.0343(17) 0.052(2) -0.0137(14) -0.0009(14) -0.0080(13)
C16 0.0281(15) 0.0352(16) 0.0381(16) -0.0079(13) -0.0063(12) -0.0040(13)
N21 0.0313(13) 0.0271(12) 0.0206(11) -0.0003(9) -0.0027(9) 0.0070(10)
C22 0.0251(14) 0.0269(14) 0.0210(12) 0.0026(11) -0.0060(10) 0.0059(11)
C23 0.0368(17) 0.0342(16) 0.0319(15) 0.0068(13) -0.0005(13) 0.0029(13)
C24 0.043(2) 0.051(2) 0.0376(18) 0.0147(16) 0.0115(15) 0.0019(16)
C25 0.049(2) 0.056(2) 0.0309(16) 0.0042(15) 0.0126(15) 0.0149(17)
C26 0.0418(18) 0.0396(17) 0.0259(14) -0.0030(13) 0.0019(13) 0.0157(14)
N31 0.0264(12) 0.0180(10) 0.0241(11) 0.0021(9) -0.0032(9) 0.0015(9)
C32 0.0249(13) 0.0199(12) 0.0213(12) 0.0044(10) -0.0015(10) 0.0014(10)
C33 0.0323(15) 0.0303(15) 0.0220(13) 0.0018(11) -0.0045(11) 0.0030(12)
C34 0.0297(15) 0.0409(17) 0.0271(14) 0.0074(12) -0.0073(12) 0.0092(13)
C35 0.0282(15) 0.0313(15) 0.0345(15) 0.0047(12) -0.0007(12) 0.0094(12)
C36 0.0302(15) 0.0221(13) 0.0305(14) 0.0021(11) -0.0002(12) 0.0041(11)
C50 0.079(11) 0.064(12) 0.083(7) -0.001(6) -0.003(6) 0.003(8)
O51 0.113(4) 0.054(3) 0.068(3) -0.001(2) -0.003(3) -0.019(2)
C60 0.04(2) 0.06(4) 0.23(7) -0.02(3) -0.06(3) 0.00(2)
O61 0.073(12) 0.091(14) 0.107(15) -0.016(11) -0.034(10) -0.005(9)

loop_
_geom_bond_atom_site_label_1
_geom_bond_atom_site_label_2
_geom_bond_distance
_geom_bond_site_symmetry_2
_geom_bond_publ_flag
Pd1 C2 1.962(2) . ?
Pd1 N11 2.035(3) . ?
Pd1 N21 2.036(3) . ?
Pd1 Cl1 2.4017(10) . ?
Pd2 C4 1.956(4) . ?
Pd2 N31 2.036(2) . ?
Pd2 N31 2.036(2) 2_756 ?
Pd2 Cl2 2.4030(14) . ?
N1 C12 1.403(3) . ?
N1 C12 1.403(3) 2_756 ?
N1 C1 1.444(4) . ?
C1 C2 1.396(3) 2_756 ?
C1 C2 1.396(3) . ?
C2 C3 1.407(3) . ?
N3 C22 1.401(3) . ?
N3 C32 1.402(3) . ?
N3 C3 1.443(3) . ?
C3 C4 1.394(3) . ?
C4 C3 1.394(3) 2_756 ?
N11 C12 1.345(4) . ?
N11 C16 1.360(4) . ?
C12 C13 1.391(4) . ?
C13 C14 1.383(4) . ?
C14 C15 1.371(5) . ?
C15 C16 1.371(5) . ?
N21 C22 1.349(4) . ?
N21 C26 1.357(4) . ?
C22 C23 1.393(4) . ?
C23 C24 1.383(5) . ?
C24 C25 1.396(5) . ?
C25 C26 1.370(5) . ?
N31 C32 1.343(4) . ?
N31 C36 1.360(4) . ?
C32 C33 1.401(4) . ?
C33 C34 1.376(4) . ?
C34 C35 1.384(4) . ?
C35 C36 1.379(4) . ?
C50 O51 1.4433 . ?
C60 O61 1.4486 . ?
